data_4302028
loop_
_publ_author_name
'Chelladurai Ganesamoorthy'
'Maravanji S. Balakrishna'
'Joel T. Mague'

_publ_section_title
;
Group 11 Metal Chemistry of a Tetradentate Ligand,
Phenylene-1,4-diaminotetra(phosphonite), p-C6H4[N{P(OC6H4OMe-o)2}2]2
;
_journal_name_full 'Inorganic Chemistry'
_journal_page_first 3768
_journal_page_last 3782
_journal_paper_doi 10.1021/ic900085e
_journal_volume 48
_journal_year 2009
_chemical_formula_moiety 'C34 H32.70 Au2 Cl2 N1.30 O8 P2, C34 H32.70 Au2 Cl2 N1.70 O8 P2'
_chemical_formula_sum 'C68 H65.4 Au4 Cl4 N3 O16 P4'
_chemical_formula_weight 2234.20
_chemical_name_systematic
; 
 ? 
;
_space_group_IT_number 14
_symmetry_cell_setting monoclinic
_symmetry_space_group_name_Hall '-P 2yn'
_symmetry_space_group_name_H-M 'P 1 21/n 1'
_atom_sites_solution_hydrogens geom
_atom_sites_solution_primary direct
_atom_sites_solution_secondary difmap
_audit_creation_method SHELXL-97
_cell_angle_alpha 90.00
_cell_angle_beta 106.594(1)
_cell_angle_gamma 90.00
_cell_formula_units_Z 4
_cell_length_a 19.815(2)
_cell_length_b 18.739(2)
_cell_length_c 20.610(2)
_cell_measurement_reflns_used 9002
_cell_measurement_temperature 100(2)
_cell_measurement_theta_max 25.75
_cell_measurement_theta_min 2.33
_cell_volume 7334.0(13)
_computing_cell_refinement 'Bruker APEX2 (Bruker-AXS, 2006)'
_computing_data_collection 'Bruker APEX2 (Bruker-AXS, 2006)'
_computing_data_reduction 'Bruker SAINT+ (Bruker-AXS, 2006a)'
_computing_molecular_graphics 'Bruker APEX2 (Bruker-AXS, 2006)'
_computing_publication_material 'Bruker APEX2 (Bruker-AXS, 2006)'
_computing_structure_refinement 'SHELXL-97 (Sheldrick, 1997)'
_computing_structure_solution 'SHELXS-97 (Sheldrick, 1997)'
_diffrn_ambient_temperature 100(2)
_diffrn_measured_fraction_theta_full 0.996
_diffrn_measured_fraction_theta_max 0.996
_diffrn_measurement_device_type 'Bruker-AXS SMART CCD area detector'
_diffrn_measurement_method 'phi and omega scans'
_diffrn_radiation_monochromator graphite
_diffrn_radiation_source 'fine-focus sealed tube'
_diffrn_radiation_type MoK\a
_diffrn_radiation_wavelength 0.71073
_diffrn_reflns_av_R_equivalents 0.0695
_diffrn_reflns_av_sigmaI/netI 0.0435
_diffrn_reflns_limit_h_max 24
_diffrn_reflns_limit_h_min -24
_diffrn_reflns_limit_k_max 23
_diffrn_reflns_limit_k_min -23
_diffrn_reflns_limit_l_max 25
_diffrn_reflns_limit_l_min -25
_diffrn_reflns_number 107386
_diffrn_reflns_theta_full 26.03
_diffrn_reflns_theta_max 26.03
_diffrn_reflns_theta_min 2.01
_exptl_absorpt_coefficient_mu 8.277
_exptl_absorpt_correction_T_max 0.7162
_exptl_absorpt_correction_T_min 0.5277
_exptl_absorpt_correction_type multi-scan
_exptl_absorpt_process_details 'SADABS (Sheldrick, 2004)'
_exptl_crystal_colour clear
_exptl_crystal_density_diffrn 2.024
_exptl_crystal_density_method 'not measured'
_exptl_crystal_description Plate
_exptl_crystal_F_000 4265.6
_exptl_crystal_size_max 0.14
_exptl_crystal_size_mid 0.11
_exptl_crystal_size_min 0.04
_refine_diff_density_max 3.275
_refine_diff_density_min -2.494
_refine_diff_density_rms 0.171
_refine_ls_extinction_method none
_refine_ls_goodness_of_fit_ref 1.044
_refine_ls_hydrogen_treatment constr
_refine_ls_matrix_type full
_refine_ls_number_parameters 904
_refine_ls_number_reflns 14416
_refine_ls_number_restraints 0
_refine_ls_restrained_S_all 1.044
_refine_ls_R_factor_all 0.0585
_refine_ls_R_factor_gt 0.0343
_refine_ls_shift/su_max 0.002
_refine_ls_shift/su_mean 0.000
_refine_ls_structure_factor_coef Fsqd
_refine_ls_weighting_details 'calc w=1/[\s^2^(Fo^2^)+(0.0300P)^2^+37.9466P] where P=(Fo^2^+2Fc^2^)/3'
_refine_ls_weighting_scheme calc
_refine_ls_wR_factor_gt 0.0716
_refine_ls_wR_factor_ref 0.0818
_reflns_number_gt 10984
_reflns_number_total 14416
_reflns_threshold_expression >2\s(I)
_cod_data_source_file ic900085e_si_001_10.cif
_cod_data_source_block msb333_0m
_cod_depositor_comments
;
The following automatic conversions were performed:
'_symmetry_cell_setting' value 'Monoclinic' changed to 'monoclinic'
according to '/home/saulius/struct/CIF-dictionaries/cif_core.dic'
dictionary named 'cif_core.dic' version 2.4.1 from 2010-06-29.

Automatic conversion script
Id: cif_fix_enum 1527 2010-12-29 10:47:43Z saulius 
;
_cod_original_cell_volume 7334.1(13)
_cod_original_sg_symbol_Hall -P2yn
_cod_original_sg_symbol_H-M 'P 21/n'
_cod_original_formula_sum 'C68 H65.40 Au4 Cl4 N3 O16 P4'
_cod_database_code 4302028

loop_
_symmetry_equiv_pos_as_xyz
'x, y, z'
'-x+1/2, y+1/2, -z+1/2'
'-x, -y, -z'
'x-1/2, -y-1/2, z-1/2'

loop_
_atom_site_label
_atom_site_type_symbol
_atom_site_fract_x
_atom_site_fract_y
_atom_site_fract_z
_atom_site_U_iso_or_equiv
_atom_site_adp_type
_atom_site_occupancy
_atom_site_symmetry_multiplicity
_atom_site_calc_flag
_atom_site_refinement_flags
_atom_site_disorder_assembly
_atom_site_disorder_group
Au1 Au 0.115301(13) 0.151202(13) 0.698709(13) 0.02233(7) Uani 1 1 d . . .
Au2 Au 0.273784(14) 0.194210(14) 0.754741(13) 0.02352(7) Uani 1 1 d . . .
Cl1 Cl 0.07283(10) 0.19746(10) 0.78148(10) 0.0370(4) Uani 1 1 d . . .
Cl2 Cl 0.26894(11) 0.29925(10) 0.80851(10) 0.0408(5) Uani 1 1 d . . .
P1 P 0.14635(8) 0.10257(9) 0.61428(9) 0.0189(4) Uani 1 1 d . . .
P2 P 0.29049(9) 0.09607(9) 0.70279(9) 0.0204(4) Uani 1 1 d . . .
O1 O 0.1405(2) 0.1488(2) 0.5485(2) 0.0233(10) Uani 1 1 d . . .
O2 O 0.1441(3) 0.2769(3) 0.6033(3) 0.0422(14) Uani 1 1 d . . .
O3 O 0.1018(2) 0.0335(2) 0.5819(2) 0.0220(10) Uani 1 1 d . . .
O4 O -0.0287(2) 0.0745(3) 0.5640(3) 0.0351(12) Uani 1 1 d . . .
O5 O 0.2990(2) 0.0232(2) 0.7439(2) 0.0282(11) Uani 1 1 d . . .
O6 O 0.2019(3) 0.0180(3) 0.8073(3) 0.0474(15) Uani 1 1 d . . .
O7 O 0.3606(2) 0.0951(3) 0.6799(2) 0.0290(11) Uani 1 1 d . . .
O8 O 0.3198(3) 0.2104(3) 0.6040(3) 0.0409(13) Uani 1 1 d . . .
N1 N 0.2293(3) 0.0734(3) 0.6312(3) 0.0197(12) Uani 1 1 d . . .
C1 C 0.0831(3) 0.1955(3) 0.5228(3) 0.0246(15) Uani 1 1 d . . .
C2 C 0.0282(4) 0.1754(4) 0.4684(4) 0.0302(16) Uani 1 1 d . . .
H2 H 0.0262 0.1283 0.4510 0.036 Uiso 1 1 calc R . .
C3 C -0.0243(4) 0.2242(4) 0.4391(4) 0.0378(19) Uani 1 1 d . . .
H3 H -0.0619 0.2112 0.4007 0.045 Uiso 1 1 calc R . .
C4 C -0.0215(4) 0.2912(4) 0.4659(4) 0.046(2) Uani 1 1 d . . .
H4 H -0.0578 0.3243 0.4462 0.055 Uiso 1 1 calc R . .
C5 C 0.0348(5) 0.3124(4) 0.5228(4) 0.046(2) Uani 1 1 d . . .
H5 H 0.0359 0.3591 0.5409 0.056 Uiso 1 1 calc R . .
C6 C 0.0873(4) 0.2645(4) 0.5509(4) 0.0338(18) Uani 1 1 d . . .
C7 C 0.1473(6) 0.3449(5) 0.6371(5) 0.074(4) Uani 1 1 d . . .
H7A H 0.1481 0.3835 0.6052 0.111 Uiso 1 1 calc R . .
H7B H 0.1901 0.3471 0.6754 0.111 Uiso 1 1 calc R . .
H7C H 0.1059 0.3503 0.6536 0.111 Uiso 1 1 calc R . .
C8 C 0.0617(3) -0.0018(4) 0.6192(4) 0.0255(15) Uani 1 1 d . . .
C9 C 0.0907(4) -0.0561(4) 0.6620(4) 0.0344(18) Uani 1 1 d . . .
H9 H 0.1382 -0.0702 0.6678 0.041 Uiso 1 1 calc R . .
C10 C 0.0497(4) -0.0908(4) 0.6972(4) 0.0396(19) Uani 1 1 d . . .
H10 H 0.0685 -0.1293 0.7269 0.048 Uiso 1 1 calc R . .
C11 C -0.0180(4) -0.0685(4) 0.6885(4) 0.0374(19) Uani 1 1 d . . .
H11 H -0.0454 -0.0915 0.7133 0.045 Uiso 1 1 calc R . .
C12 C -0.0481(4) -0.0135(4) 0.6446(4) 0.0365(18) Uani 1 1 d . . .
H12 H -0.0954 0.0008 0.6393 0.044 Uiso 1 1 calc R . .
C13 C -0.0077(4) 0.0205(4) 0.6084(4) 0.0290(16) Uani 1 1 d . . .
C14 C -0.1019(4) 0.0910(4) 0.5432(5) 0.045(2) Uani 1 1 d . . .
H14A H -0.1288 0.0482 0.5244 0.067 Uiso 1 1 calc R . .
H14B H -0.1110 0.1285 0.5087 0.067 Uiso 1 1 calc R . .
H14C H -0.1164 0.1076 0.5824 0.067 Uiso 1 1 calc R . .
C15 C 0.3208(4) 0.0247(3) 0.8158(3) 0.0276(16) Uani 1 1 d . . .
C16 C 0.3911(4) 0.0278(4) 0.8505(4) 0.0347(18) Uani 1 1 d . . .
H16 H 0.4256 0.0305 0.8266 0.042 Uiso 1 1 calc R . .
C17 C 0.4112(5) 0.0268(4) 0.9206(4) 0.044(2) Uani 1 1 d . . .
H17 H 0.4596 0.0291 0.9452 0.053 Uiso 1 1 calc R . .
C18 C 0.3629(6) 0.0225(4) 0.9531(4) 0.059(3) Uani 1 1 d . . .
H18 H 0.3774 0.0213 1.0012 0.070 Uiso 1 1 calc R . .
C19 C 0.2910(6) 0.0196(4) 0.9188(5) 0.055(3) Uani 1 1 d . . .
H19 H 0.2572 0.0171 0.9436 0.066 Uiso 1 1 calc R . .
C20 C 0.2692(4) 0.0206(4) 0.8488(4) 0.0371(19) Uani 1 1 d . . .
C21 C 0.1478(5) 0.0129(5) 0.8409(6) 0.063(3) Uani 1 1 d . . .
H21A H 0.1546 -0.0307 0.8682 0.095 Uiso 1 1 calc R . .
H21B H 0.1016 0.0116 0.8071 0.095 Uiso 1 1 calc R . .
H21C H 0.1504 0.0545 0.8704 0.095 Uiso 1 1 calc R . .
C22 C 0.4059(4) 0.1545(4) 0.6893(4) 0.0296(16) Uani 1 1 d . . .
C23 C 0.4702(4) 0.1506(4) 0.7366(4) 0.0379(19) Uani 1 1 d . . .
H23 H 0.4833 0.1093 0.7640 0.046 Uiso 1 1 calc R . .
C24 C 0.5160(4) 0.2080(6) 0.7438(5) 0.055(3) Uani 1 1 d . . .
H24 H 0.5607 0.2066 0.7767 0.066 Uiso 1 1 calc R . .
C25 C 0.4964(5) 0.2664(5) 0.7035(5) 0.051(2) Uani 1 1 d . . .
H25 H 0.5282 0.3053 0.7083 0.062 Uiso 1 1 calc R . .
C26 C 0.4324(4) 0.2704(4) 0.6562(5) 0.044(2) Uani 1 1 d . . .
H26 H 0.4198 0.3119 0.6290 0.053 Uiso 1 1 calc R . .
C27 C 0.3852(4) 0.2130(4) 0.6478(4) 0.0313(17) Uani 1 1 d . . .
C28 C 0.2952(5) 0.2712(5) 0.5626(5) 0.066(3) Uani 1 1 d . . .
H28A H 0.2991 0.3137 0.5912 0.099 Uiso 1 1 calc R . .
H28B H 0.2458 0.2641 0.5368 0.099 Uiso 1 1 calc R . .
H28C H 0.3237 0.2778 0.5312 0.099 Uiso 1 1 calc R . .
C29 C 0.2488(3) 0.0247(4) 0.5851(3) 0.0230(15) Uani 1 1 d . . .
C30 C 0.2613(3) 0.0510(4) 0.5267(4) 0.0296(16) Uani 1 1 d . B .
H30 H 0.2582 0.1008 0.5174 0.036 Uiso 1 1 calc R . .
C31 C 0.2784(4) 0.0036(5) 0.4821(4) 0.0387(19) Uani 1 1 d . . .
H31 H 0.2871 0.0208 0.4418 0.046 Uiso 1 1 calc R A 1
C32 C 0.2827(4) -0.0686(5) 0.4963(4) 0.039(2) Uani 0.70 1 d P B 1
H32 H 0.2947 -0.1008 0.4657 0.046 Uiso 0.70 1 calc PR B 1
C32A C 0.2827(4) -0.0686(5) 0.4963(4) 0.039(2) Uani 0.30 1 d P B 2
N3 N 0.289(2) -0.130(2) 0.457(2) 0.127(15) Uiso 0.30 1 d P B 2
C33 C 0.2702(4) -0.0946(4) 0.5537(4) 0.0348(18) Uani 1 1 d . . .
H33 H 0.2730 -0.1444 0.5626 0.042 Uiso 1 1 calc R B 1
C34 C 0.2533(3) -0.0481(4) 0.5989(4) 0.0292(16) Uani 1 1 d . B .
H34 H 0.2448 -0.0658 0.6390 0.035 Uiso 1 1 calc R . .
Au3 Au 0.276726(14) 0.509780(15) 0.388728(14) 0.02657(7) Uani 1 1 d . . .
Au4 Au 0.123470(14) 0.532564(17) 0.299528(14) 0.03259(8) Uani 1 1 d . . .
Cl3 Cl 0.27584(11) 0.41571(10) 0.45743(10) 0.0417(5) Uani 1 1 d . . .
Cl4 Cl 0.07676(11) 0.46767(14) 0.36927(10) 0.0541(6) Uani 1 1 d . . .
P3 P 0.29716(9) 0.60137(10) 0.33044(9) 0.0273(4) Uani 1 1 d . . .
P4 P 0.16104(9) 0.59397(10) 0.22582(9) 0.0263(4) Uani 1 1 d . . .
O9 O 0.3711(2) 0.6000(3) 0.3141(2) 0.0329(12) Uani 1 1 d . . .
O10 O 0.3907(3) 0.4630(3) 0.2935(3) 0.0497(15) Uani 1 1 d . . .
O11 O 0.3023(3) 0.6760(3) 0.3701(2) 0.0333(12) Uani 1 1 d . . .
O12 O 0.1657(3) 0.7125(3) 0.3462(3) 0.0445(14) Uani 1 1 d . . .
O13 O 0.1277(2) 0.6694(3) 0.2004(2) 0.0310(11) Uani 1 1 d . . .
O14 O -0.0007(2) 0.6294(3) 0.1990(3) 0.0373(13) Uani 1 1 d . . .
O15 O 0.1512(2) 0.5548(3) 0.1548(2) 0.0304(11) Uani 1 1 d . . .
O16 O 0.0262(3) 0.4987(3) 0.1005(3) 0.0359(12) Uani 1 1 d . . .
N2 N 0.2466(3) 0.6168(3) 0.2521(3) 0.0295(14) Uani 1 1 d . . .
C35 C 0.4291(4) 0.5646(5) 0.3588(4) 0.0360(19) Uani 1 1 d . . .
C36 C 0.4741(4) 0.6027(5) 0.4103(4) 0.040(2) Uani 1 1 d . . .
H36 H 0.4645 0.6511 0.4181 0.048 Uiso 1 1 calc R . .
C37 C 0.5337(4) 0.5691(5) 0.4506(4) 0.045(2) Uani 1 1 d . . .
H37 H 0.5657 0.5945 0.4863 0.055 Uiso 1 1 calc R . .
C38 C 0.5461(4) 0.4994(5) 0.4388(4) 0.047(2) Uani 1 1 d . . .
H38 H 0.5872 0.4770 0.4665 0.057 Uiso 1 1 calc R . .
C39 C 0.5002(4) 0.4600(5) 0.3872(5) 0.050(2) Uani 1 1 d . . .
H39 H 0.5096 0.4114 0.3798 0.060 Uiso 1 1 calc R . .
C40 C 0.4402(4) 0.4940(5) 0.3467(4) 0.039(2) Uani 1 1 d . . .
C41 C 0.3997(5) 0.3896(6) 0.2813(7) 0.090(4) Uani 1 1 d . . .
H41A H 0.4444 0.3828 0.2706 0.135 Uiso 1 1 calc R . .
H41B H 0.3608 0.3734 0.2431 0.135 Uiso 1 1 calc R . .
H41C H 0.4001 0.3619 0.3217 0.135 Uiso 1 1 calc R . .
C42 C 0.2740(4) 0.6845(4) 0.4253(4) 0.0350(18) Uani 1 1 d . . .
C43 C 0.3168(5) 0.6756(4) 0.4899(4) 0.043(2) Uani 1 1 d . . .
H43 H 0.3644 0.6614 0.4978 0.052 Uiso 1 1 calc R . .
C44 C 0.2891(5) 0.6879(4) 0.5440(4) 0.047(2) Uani 1 1 d . . .
H44 H 0.3185 0.6835 0.5892 0.056 Uiso 1 1 calc R . .
C45 C 0.2200(5) 0.7060(5) 0.5321(4) 0.050(2) Uani 1 1 d . . .
H45 H 0.2012 0.7131 0.5691 0.060 Uiso 1 1 calc R . .
C46 C 0.1775(5) 0.7142(5) 0.4676(4) 0.048(2) Uani 1 1 d . . .
H46 H 0.1295 0.7270 0.4603 0.057 Uiso 1 1 calc R . .
C47 C 0.2033(4) 0.7040(4) 0.4123(4) 0.0364(18) Uani 1 1 d . . .
C48 C 0.0918(5) 0.7296(5) 0.3333(5) 0.061(3) Uani 1 1 d . . .
H48A H 0.0680 0.6910 0.3502 0.091 Uiso 1 1 calc R . .
H48B H 0.0703 0.7354 0.2845 0.091 Uiso 1 1 calc R . .
H48C H 0.0870 0.7742 0.3564 0.091 Uiso 1 1 calc R . .
C49 C 0.0718(4) 0.6821(4) 0.1414(4) 0.0324(17) Uani 1 1 d . . .
C50 C 0.0862(4) 0.7142(4) 0.0875(4) 0.043(2) Uani 1 1 d . . .
H50 H 0.1333 0.7258 0.0888 0.051 Uiso 1 1 calc R . .
C51 C 0.0304(5) 0.7298(5) 0.0303(4) 0.050(2) Uani 1 1 d . . .
H51 H 0.0385 0.7523 -0.0081 0.060 Uiso 1 1 calc R . .
C52 C -0.0360(5) 0.7118(5) 0.0310(4) 0.049(2) Uani 1 1 d . . .
H52 H -0.0740 0.7227 -0.0077 0.059 Uiso 1 1 calc R . .
C53 C -0.0509(4) 0.6788(4) 0.0848(4) 0.042(2) Uani 1 1 d . . .
H53 H -0.0981 0.6674 0.0830 0.051 Uiso 1 1 calc R . .
C54 C 0.0045(4) 0.6621(4) 0.1422(4) 0.0337(18) Uani 1 1 d . . .
C55 C -0.0689(4) 0.6046(5) 0.2002(5) 0.051(2) Uani 1 1 d . . .
H55A H -0.1011 0.6452 0.1952 0.076 Uiso 1 1 calc R . .
H55B H -0.0650 0.5806 0.2434 0.076 Uiso 1 1 calc R . .
H55C H -0.0872 0.5709 0.1629 0.076 Uiso 1 1 calc R . .
C56 C 0.1457(4) 0.4803(4) 0.1530(4) 0.0298(16) Uani 1 1 d . . .
C57 C 0.2054(4) 0.4383(4) 0.1756(4) 0.042(2) Uani 1 1 d . . .
H57 H 0.2505 0.4593 0.1940 0.050 Uiso 1 1 calc R . .
C58 C 0.1976(5) 0.3645(5) 0.1705(5) 0.059(3) Uani 1 1 d . . .
H58 H 0.2377 0.3344 0.1850 0.071 Uiso 1 1 calc R . .
C59 C 0.1323(5) 0.3356(4) 0.1446(5) 0.051(2) Uani 1 1 d . . .
H59 H 0.1274 0.2852 0.1430 0.061 Uiso 1 1 calc R . .
C60 C 0.0731(4) 0.3775(4) 0.1207(4) 0.045(2) Uani 1 1 d . . .
H60 H 0.0281 0.3561 0.1025 0.053 Uiso 1 1 calc R . .
C61 C 0.0800(4) 0.4515(4) 0.1235(4) 0.0310(17) Uani 1 1 d . . .
C62 C -0.0406(4) 0.4709(4) 0.0634(4) 0.044(2) Uani 1 1 d . . .
H62A H -0.0346 0.4387 0.0279 0.065 Uiso 1 1 calc R . .
H62B H -0.0719 0.5102 0.0426 0.065 Uiso 1 1 calc R . .
H62C H -0.0612 0.4445 0.0941 0.065 Uiso 1 1 calc R . .
C63 C 0.2733(3) 0.6614(4) 0.2061(4) 0.0268(16) Uani 1 1 d . . .
C64 C 0.2662(4) 0.7344(4) 0.2072(4) 0.0316(17) Uani 1 1 d . . .
H64 H 0.2438 0.7556 0.2375 0.038 Uiso 1 1 calc R . .
C65 C 0.2913(4) 0.7772(4) 0.1649(4) 0.0396(19) Uani 1 1 d . . .
H65 H 0.2862 0.8275 0.1659 0.048 Uiso 1 1 calc R . .
C66 C 0.3241(4) 0.7460(4) 0.1208(4) 0.0362(18) Uani 1 1 d . . .
C67 C 0.3296(4) 0.6738(5) 0.1188(4) 0.0381(19) Uani 1 1 d . . .
H67 H 0.3511 0.6525 0.0878 0.046 Uiso 1 1 calc R . .
C68 C 0.3043(4) 0.6305(4) 0.1617(4) 0.0356(18) Uani 1 1 d . . .
H68 H 0.3085 0.5800 0.1601 0.043 Uiso 1 1 calc R . .
N4 N 0.3544(5) 0.7911(6) 0.0840(5) 0.049(3) Uani 0.70 1 d P . .
H4NA H 0.3405 0.8421 0.0782 0.059 Uiso 0.70 1 d PR . .

loop_
_atom_site_aniso_label
_atom_site_aniso_U_11
_atom_site_aniso_U_22
_atom_site_aniso_U_33
_atom_site_aniso_U_23
_atom_site_aniso_U_13
_atom_site_aniso_U_12
Au1 0.02098(13) 0.02230(13) 0.02343(14) -0.00258(11) 0.00587(11) 0.00168(10)
Au2 0.02608(14) 0.02119(13) 0.02171(14) -0.00256(11) 0.00429(11) -0.00389(10)
Cl1 0.0357(10) 0.0432(11) 0.0352(11) -0.0110(9) 0.0149(8) 0.0046(8)
Cl2 0.0577(13) 0.0275(10) 0.0366(11) -0.0107(8) 0.0126(9) -0.0054(9)
P1 0.0179(8) 0.0176(8) 0.0199(9) 0.0010(7) 0.0031(7) 0.0007(6)
P2 0.0194(9) 0.0200(9) 0.0198(9) -0.0007(7) 0.0024(7) -0.0012(7)
O1 0.024(2) 0.023(2) 0.022(2) 0.0027(19) 0.006(2) 0.0046(19)
O2 0.067(4) 0.021(3) 0.032(3) -0.004(2) 0.004(3) -0.003(3)
O3 0.020(2) 0.024(2) 0.022(2) -0.0025(19) 0.0049(19) -0.0035(18)
O4 0.017(2) 0.033(3) 0.051(3) 0.005(3) 0.003(2) 0.002(2)
O5 0.037(3) 0.023(3) 0.021(3) 0.001(2) 0.003(2) 0.002(2)
O6 0.040(3) 0.051(4) 0.056(4) 0.006(3) 0.021(3) 0.001(3)
O7 0.018(2) 0.032(3) 0.036(3) -0.004(2) 0.007(2) -0.003(2)
O8 0.039(3) 0.043(3) 0.039(3) 0.015(3) 0.008(3) 0.001(2)
N1 0.013(3) 0.020(3) 0.023(3) 0.000(2) 0.001(2) 0.000(2)
C1 0.025(4) 0.021(4) 0.027(4) 0.008(3) 0.007(3) 0.009(3)
C2 0.032(4) 0.028(4) 0.029(4) 0.000(3) 0.006(3) 0.001(3)
C3 0.036(4) 0.036(5) 0.032(4) 0.006(3) -0.005(4) 0.003(3)
C4 0.049(5) 0.039(5) 0.044(5) 0.019(4) 0.006(4) 0.018(4)
C5 0.069(6) 0.021(4) 0.051(5) 0.005(4) 0.020(5) 0.012(4)
C6 0.037(4) 0.034(4) 0.030(4) 0.009(3) 0.009(4) 0.004(3)
C7 0.122(9) 0.030(5) 0.046(6) -0.006(4) -0.016(6) -0.002(5)
C8 0.020(3) 0.026(4) 0.031(4) -0.007(3) 0.010(3) -0.008(3)
C9 0.025(4) 0.031(4) 0.046(5) 0.004(4) 0.008(4) -0.001(3)
C10 0.043(5) 0.039(5) 0.036(5) 0.009(4) 0.012(4) -0.001(4)
C11 0.037(4) 0.040(5) 0.040(5) 0.001(4) 0.018(4) -0.011(4)
C12 0.025(4) 0.038(4) 0.047(5) -0.007(4) 0.010(4) -0.010(3)
C13 0.023(4) 0.024(4) 0.035(4) -0.007(3) 0.001(3) -0.001(3)
C14 0.024(4) 0.044(5) 0.064(6) 0.001(4) 0.010(4) 0.005(3)
C15 0.040(4) 0.018(3) 0.019(4) 0.003(3) 0.000(3) 0.002(3)
C16 0.036(4) 0.027(4) 0.035(5) 0.001(3) 0.000(4) -0.002(3)
C17 0.055(5) 0.035(5) 0.028(5) 0.004(4) -0.012(4) 0.000(4)
C18 0.108(9) 0.033(5) 0.020(5) 0.006(4) -0.007(5) 0.013(5)
C19 0.100(8) 0.037(5) 0.043(6) 0.004(4) 0.043(6) 0.019(5)
C20 0.043(5) 0.032(4) 0.039(5) 0.003(4) 0.017(4) 0.006(3)
C21 0.064(6) 0.048(6) 0.094(8) -0.003(5) 0.050(6) 0.005(5)
C22 0.030(4) 0.033(4) 0.032(4) -0.004(3) 0.020(3) -0.011(3)
C23 0.026(4) 0.049(5) 0.037(5) -0.002(4) 0.007(3) -0.007(4)
C24 0.027(5) 0.093(8) 0.042(5) -0.011(5) 0.003(4) -0.018(5)
C25 0.055(6) 0.050(6) 0.055(6) -0.017(5) 0.026(5) -0.027(5)
C26 0.049(5) 0.037(5) 0.057(6) -0.005(4) 0.031(5) -0.010(4)
C27 0.037(4) 0.033(4) 0.027(4) -0.001(3) 0.014(3) -0.005(3)
C28 0.059(6) 0.063(7) 0.073(7) 0.038(6) 0.014(5) 0.010(5)
C29 0.013(3) 0.027(4) 0.029(4) -0.007(3) 0.006(3) 0.004(3)
C30 0.023(4) 0.034(4) 0.031(4) 0.003(3) 0.006(3) 0.006(3)
C31 0.030(4) 0.063(6) 0.023(4) -0.003(4) 0.007(3) 0.007(4)
C32 0.026(4) 0.050(5) 0.036(5) -0.018(4) 0.002(3) 0.014(4)
C32A 0.026(4) 0.050(5) 0.036(5) -0.018(4) 0.002(3) 0.014(4)
C33 0.026(4) 0.029(4) 0.045(5) -0.009(4) 0.003(4) 0.007(3)
C34 0.022(4) 0.030(4) 0.033(4) -0.007(3) 0.004(3) 0.003(3)
Au3 0.02478(14) 0.02912(15) 0.02394(15) 0.00187(11) 0.00393(11) -0.00311(11)
Au4 0.02333(15) 0.04903(19) 0.02338(15) 0.00180(13) 0.00340(12) -0.00977(12)
Cl3 0.0465(12) 0.0365(11) 0.0376(11) 0.0107(9) 0.0047(9) -0.0058(9)
Cl4 0.0432(12) 0.0859(17) 0.0296(11) 0.0079(11) 0.0046(9) -0.0273(11)
P3 0.0211(9) 0.0324(10) 0.0261(10) 0.0038(8) 0.0028(8) -0.0050(7)
P4 0.0199(9) 0.0335(10) 0.0242(10) 0.0003(8) 0.0041(8) -0.0034(7)
O9 0.020(3) 0.048(3) 0.029(3) 0.010(2) 0.005(2) -0.003(2)
O10 0.033(3) 0.055(4) 0.059(4) -0.012(3) 0.011(3) -0.002(3)
O11 0.039(3) 0.032(3) 0.030(3) 0.001(2) 0.011(2) -0.011(2)
O12 0.041(3) 0.054(4) 0.032(3) -0.010(3) 0.001(3) 0.003(3)
O13 0.026(3) 0.035(3) 0.028(3) -0.006(2) 0.002(2) 0.002(2)
O14 0.024(3) 0.041(3) 0.046(3) -0.001(3) 0.009(2) 0.000(2)
O15 0.030(3) 0.035(3) 0.026(3) 0.001(2) 0.007(2) -0.003(2)
O16 0.028(3) 0.035(3) 0.042(3) 0.000(2) 0.006(2) -0.001(2)
N2 0.023(3) 0.040(4) 0.024(3) 0.003(3) 0.004(3) -0.001(3)
C35 0.015(4) 0.053(5) 0.037(5) 0.006(4) 0.003(3) 0.000(3)
C36 0.026(4) 0.051(5) 0.040(5) 0.005(4) 0.005(4) 0.001(4)
C37 0.032(4) 0.070(6) 0.031(5) 0.003(4) 0.003(4) -0.005(4)
C38 0.023(4) 0.069(7) 0.046(5) 0.015(5) 0.006(4) 0.003(4)
C39 0.030(5) 0.055(6) 0.067(6) 0.009(5) 0.017(4) 0.012(4)
C40 0.024(4) 0.057(6) 0.037(5) 0.011(4) 0.008(4) 0.002(4)
C41 0.038(6) 0.073(8) 0.145(12) -0.048(8) 0.003(6) 0.008(5)
C42 0.053(5) 0.026(4) 0.023(4) -0.003(3) 0.006(4) -0.011(3)
C43 0.048(5) 0.032(4) 0.038(5) -0.005(4) -0.004(4) -0.006(4)
C44 0.072(7) 0.040(5) 0.024(4) 0.002(4) 0.005(4) -0.011(4)
C45 0.071(7) 0.045(5) 0.039(5) -0.004(4) 0.024(5) -0.008(5)
C46 0.060(6) 0.045(5) 0.039(5) -0.008(4) 0.016(4) -0.005(4)
C47 0.039(5) 0.034(4) 0.034(5) -0.007(3) 0.007(4) -0.006(3)
C48 0.053(6) 0.068(7) 0.057(6) -0.015(5) 0.007(5) 0.015(5)
C49 0.029(4) 0.032(4) 0.032(4) -0.008(3) 0.002(3) 0.005(3)
C50 0.038(5) 0.047(5) 0.042(5) 0.004(4) 0.010(4) 0.010(4)
C51 0.047(5) 0.059(6) 0.038(5) 0.003(4) 0.003(4) 0.012(4)
C52 0.044(5) 0.052(6) 0.039(5) 0.007(4) -0.005(4) 0.020(4)
C53 0.026(4) 0.043(5) 0.048(5) -0.009(4) -0.006(4) 0.010(3)
C54 0.027(4) 0.034(4) 0.038(5) -0.009(3) 0.006(3) 0.006(3)
C55 0.032(5) 0.062(6) 0.060(6) 0.001(5) 0.018(4) -0.004(4)
C56 0.036(4) 0.030(4) 0.026(4) 0.000(3) 0.014(3) -0.003(3)
C57 0.037(5) 0.041(5) 0.044(5) 0.013(4) 0.005(4) 0.000(4)
C58 0.052(6) 0.043(6) 0.082(7) 0.017(5) 0.019(5) 0.017(4)
C59 0.052(6) 0.025(4) 0.073(7) 0.008(4) 0.013(5) 0.005(4)
C60 0.045(5) 0.033(5) 0.057(6) -0.010(4) 0.016(4) -0.005(4)
C61 0.042(4) 0.029(4) 0.025(4) 0.001(3) 0.014(3) 0.002(3)
C62 0.035(4) 0.046(5) 0.047(5) -0.001(4) 0.006(4) -0.011(4)
C63 0.017(3) 0.034(4) 0.027(4) 0.003(3) 0.002(3) -0.003(3)
C64 0.029(4) 0.040(5) 0.026(4) -0.001(3) 0.007(3) -0.002(3)
C65 0.040(5) 0.034(4) 0.041(5) 0.008(4) 0.006(4) 0.000(4)
C66 0.031(4) 0.038(5) 0.038(5) 0.013(4) 0.007(4) 0.000(3)
C67 0.031(4) 0.057(5) 0.033(4) 0.003(4) 0.020(4) 0.000(4)
C68 0.024(4) 0.038(4) 0.044(5) 0.002(4) 0.009(4) -0.002(3)
N4 0.057(7) 0.047(6) 0.044(6) 0.017(5) 0.014(5) 0.007(5)

loop_
_atom_type_symbol
_atom_type_description
_atom_type_scat_dispersion_real
_atom_type_scat_dispersion_imag
_atom_type_scat_source
C C 0.0033 0.0016 'International Tables Vol C Tables 4.2.6.8 and 6.1.1.4'
H H 0.0000 0.0000 'International Tables Vol C Tables 4.2.6.8 and 6.1.1.4'
N N 0.0061 0.0033 'International Tables Vol C Tables 4.2.6.8 and 6.1.1.4'
O O 0.0106 0.0060 'International Tables Vol C Tables 4.2.6.8 and 6.1.1.4'
P P 0.1023 0.0942 'International Tables Vol C Tables 4.2.6.8 and 6.1.1.4'
Cl Cl 0.1484 0.1585 'International Tables Vol C Tables 4.2.6.8 and 6.1.1.4'
Au Au -2.0133 8.8022 'International Tables Vol C Tables 4.2.6.8 and 6.1.1.4'

loop_
_geom_angle_atom_site_label_1
_geom_angle_atom_site_label_2
_geom_angle_atom_site_label_3
_geom_angle
_geom_angle_site_symmetry_1
_geom_angle_site_symmetry_3
_geom_angle_publ_flag
P1 Au1 Cl1 174.62(6) . . ?
P1 Au1 Au2 85.45(4) . . ?
Cl1 Au1 Au2 99.92(5) . . ?
P2 Au2 Cl2 173.58(7) . . ?
P2 Au2 Au1 83.08(4) . . ?
Cl2 Au2 Au1 103.03(5) . . ?
O1 P1 O3 100.9(2) . . ?
O1 P1 N1 100.6(3) . . ?
O3 P1 N1 102.4(3) . . ?
O1 P1 Au1 118.72(18) . . ?
O3 P1 Au1 114.71(18) . . ?
N1 P1 Au1 116.8(2) . . ?
O5 P2 O7 100.4(3) . . ?
O5 P2 N1 101.1(3) . . ?
O7 P2 N1 102.1(3) . . ?
O5 P2 Au2 117.75(19) . . ?
O7 P2 Au2 114.79(19) . . ?
N1 P2 Au2 118.0(2) . . ?
C1 O1 P1 120.9(4) . . ?
C6 O2 C7 116.9(7) . . ?
C8 O3 P1 118.7(4) . . ?
C13 O4 C14 117.2(6) . . ?
C15 O5 P2 119.6(4) . . ?
C20 O6 C21 115.5(7) . . ?
C22 O7 P2 121.9(4) . . ?
C27 O8 C28 118.0(6) . . ?
C29 N1 P1 120.0(4) . . ?
C29 N1 P2 118.4(4) . . ?
P1 N1 P2 121.5(3) . . ?
C2 C1 C6 121.8(6) . . ?
C2 C1 O1 120.1(6) . . ?
C6 C1 O1 117.9(6) . . ?
C1 C2 C3 119.7(7) . . ?
C1 C2 H2 120.1 . . ?
C3 C2 H2 120.1 . . ?
C4 C3 C2 119.3(7) . . ?
C4 C3 H3 120.3 . . ?
C2 C3 H3 120.3 . . ?
C3 C4 C5 121.4(7) . . ?
C3 C4 H4 119.3 . . ?
C5 C4 H4 119.3 . . ?
C6 C5 C4 119.1(7) . . ?
C6 C5 H5 120.4 . . ?
C4 C5 H5 120.4 . . ?
O2 C6 C5 126.1(7) . . ?
O2 C6 C1 115.3(6) . . ?
C5 C6 C1 118.6(7) . . ?
O2 C7 H7A 109.5 . . ?
O2 C7 H7B 109.5 . . ?
H7A C7 H7B 109.5 . . ?
O2 C7 H7C 109.5 . . ?
H7A C7 H7C 109.5 . . ?
H7B C7 H7C 109.5 . . ?
C9 C8 C13 122.8(7) . . ?
C9 C8 O3 120.2(6) . . ?
C13 C8 O3 117.0(6) . . ?
C8 C9 C10 118.9(7) . . ?
C8 C9 H9 120.5 . . ?
C10 C9 H9 120.5 . . ?
C11 C10 C9 119.0(7) . . ?
C11 C10 H10 120.5 . . ?
C9 C10 H10 120.5 . . ?
C10 C11 C12 122.4(7) . . ?
C10 C11 H11 118.8 . . ?
C12 C11 H11 118.8 . . ?
C11 C12 C13 118.8(7) . . ?
C11 C12 H12 120.6 . . ?
C13 C12 H12 120.6 . . ?
O4 C13 C8 115.6(6) . . ?
O4 C13 C12 126.3(7) . . ?
C8 C13 C12 118.0(7) . . ?
O4 C14 H14A 109.5 . . ?
O4 C14 H14B 109.5 . . ?
H14A C14 H14B 109.5 . . ?
O4 C14 H14C 109.5 . . ?
H14A C14 H14C 109.5 . . ?
H14B C14 H14C 109.5 . . ?
C16 C15 C20 122.0(7) . . ?
C16 C15 O5 120.4(7) . . ?
C20 C15 O5 117.6(6) . . ?
C15 C16 C17 119.2(8) . . ?
C15 C16 H16 120.4 . . ?
C17 C16 H16 120.4 . . ?
C18 C17 C16 119.9(8) . . ?
C18 C17 H17 120.1 . . ?
C16 C17 H17 120.1 . . ?
C17 C18 C19 121.9(8) . . ?
C17 C18 H18 119.0 . . ?
C19 C18 H18 119.0 . . ?
C20 C19 C18 119.7(9) . . ?
C20 C19 H19 120.2 . . ?
C18 C19 H19 120.2 . . ?
O6 C20 C15 115.0(7) . . ?
O6 C20 C19 127.7(8) . . ?
C15 C20 C19 117.3(8) . . ?
O6 C21 H21A 109.5 . . ?
O6 C21 H21B 109.5 . . ?
H21A C21 H21B 109.5 . . ?
O6 C21 H21C 109.5 . . ?
H21A C21 H21C 109.5 . . ?
H21B C21 H21C 109.5 . . ?
C23 C22 C27 122.5(7) . . ?
C23 C22 O7 118.9(7) . . ?
C27 C22 O7 118.6(6) . . ?
C22 C23 C24 118.8(8) . . ?
C22 C23 H23 120.6 . . ?
C24 C23 H23 120.6 . . ?
C25 C24 C23 119.6(8) . . ?
C25 C24 H24 120.2 . . ?
C23 C24 H24 120.2 . . ?
C24 C25 C26 121.7(8) . . ?
C24 C25 H25 119.2 . . ?
C26 C25 H25 119.2 . . ?
C25 C26 C27 119.9(8) . . ?
C25 C26 H26 120.1 . . ?
C27 C26 H26 120.1 . . ?
O8 C27 C22 116.3(6) . . ?
O8 C27 C26 126.1(7) . . ?
C22 C27 C26 117.6(7) . . ?
O8 C28 H28A 109.5 . . ?
O8 C28 H28B 109.5 . . ?
H28A C28 H28B 109.5 . . ?
O8 C28 H28C 109.5 . . ?
H28A C28 H28C 109.5 . . ?
H28B C28 H28C 109.5 . . ?
C30 C29 C34 120.7(6) . . ?
C30 C29 N1 119.4(6) . . ?
C34 C29 N1 119.9(6) . . ?
C29 C30 C31 119.0(7) . . ?
C29 C30 H30 120.5 . . ?
C31 C30 H30 120.5 . . ?
C32 C31 C30 119.8(7) . . ?
C32 C31 H31 120.1 . . ?
C30 C31 H31 120.1 . . ?
C33 C32 C31 121.1(7) . . ?
C33 C32 H32 119.4 . . ?
C31 C32 H32 119.4 . . ?
C32 C33 C34 119.8(7) . . ?
C32 C33 H33 120.1 . . ?
C34 C33 H33 120.1 . . ?
C33 C34 C29 119.5(7) . . ?
C33 C34 H34 120.2 . . ?
C29 C34 H34 120.2 . . ?
P3 Au3 Cl3 170.16(7) . . ?
P3 Au3 Au4 82.55(5) . . ?
Cl3 Au3 Au4 107.28(5) . . ?
P4 Au4 Cl4 175.57(7) . . ?
P4 Au4 Au3 90.81(5) . . ?
Cl4 Au4 Au3 93.34(6) . . ?
O9 P3 O11 101.1(3) . . ?
O9 P3 N2 97.6(3) . . ?
O11 P3 N2 106.0(3) . . ?
O9 P3 Au3 115.2(2) . . ?
O11 P3 Au3 113.3(2) . . ?
N2 P3 Au3 120.8(2) . . ?
O13 P4 O15 100.2(3) . . ?
O13 P4 N2 99.6(3) . . ?
O15 P4 N2 105.0(3) . . ?
O13 P4 Au4 120.3(2) . . ?
O15 P4 Au4 114.5(2) . . ?
N2 P4 Au4 114.8(2) . . ?
C35 O9 P3 119.6(4) . . ?
C40 O10 C41 117.0(7) . . ?
C42 O11 P3 121.6(4) . . ?
C47 O12 C48 116.5(7) . . ?
C49 O13 P4 125.8(4) . . ?
C54 O14 C55 117.9(6) . . ?
C56 O15 P4 118.1(4) . . ?
C61 O16 C62 117.6(6) . . ?
C63 N2 P3 119.8(4) . . ?
C63 N2 P4 116.9(4) . . ?
P3 N2 P4 122.7(4) . . ?
C40 C35 C36 122.5(7) . . ?
C40 C35 O9 118.4(7) . . ?
C36 C35 O9 119.0(7) . . ?
C35 C36 C37 118.7(8) . . ?
C35 C36 H36 120.7 . . ?
C37 C36 H36 120.7 . . ?
C38 C37 C36 119.6(8) . . ?
C38 C37 H37 120.2 . . ?
C36 C37 H37 120.2 . . ?
C37 C38 C39 122.1(8) . . ?
C37 C38 H38 119.0 . . ?
C39 C38 H38 119.0 . . ?
C38 C39 C40 118.1(8) . . ?
C38 C39 H39 120.9 . . ?
C40 C39 H39 120.9 . . ?
C35 C40 O10 115.9(7) . . ?
C35 C40 C39 119.0(8) . . ?
O10 C40 C39 125.2(8) . . ?
O10 C41 H41A 109.5 . . ?
O10 C41 H41B 109.5 . . ?
H41A C41 H41B 109.5 . . ?
O10 C41 H41C 109.5 . . ?
H41A C41 H41C 109.5 . . ?
H41B C41 H41C 109.5 . . ?
C43 C42 C47 121.7(8) . . ?
C43 C42 O11 119.5(8) . . ?
C47 C42 O11 118.8(6) . . ?
C42 C43 C44 118.9(8) . . ?
C42 C43 H43 120.6 . . ?
C44 C43 H43 120.6 . . ?
C45 C44 C43 120.0(8) . . ?
C45 C44 H44 120.0 . . ?
C43 C44 H44 120.0 . . ?
C46 C45 C44 120.8(9) . . ?
C46 C45 H45 119.6 . . ?
C44 C45 H45 119.6 . . ?
C45 C46 C47 121.0(9) . . ?
C45 C46 H46 119.5 . . ?
C47 C46 H46 119.5 . . ?
O12 C47 C46 125.4(7) . . ?
O12 C47 C42 117.0(7) . . ?
C46 C47 C42 117.6(7) . . ?
O12 C48 H48A 109.5 . . ?
O12 C48 H48B 109.5 . . ?
H48A C48 H48B 109.5 . . ?
O12 C48 H48C 109.5 . . ?
H48A C48 H48C 109.5 . . ?
H48B C48 H48C 109.5 . . ?
C50 C49 C54 123.6(7) . . ?
C50 C49 O13 118.7(7) . . ?
C54 C49 O13 117.6(7) . . ?
C49 C50 C51 118.6(8) . . ?
C49 C50 H50 120.7 . . ?
C51 C50 H50 120.7 . . ?
C52 C51 C50 118.3(9) . . ?
C52 C51 H51 120.9 . . ?
C50 C51 H51 120.9 . . ?
C51 C52 C53 123.4(8) . . ?
C51 C52 H52 118.3 . . ?
C53 C52 H52 118.3 . . ?
C52 C53 C54 119.0(8) . . ?
C52 C53 H53 120.5 . . ?
C54 C53 H53 120.5 . . ?
O14 C54 C49 116.4(6) . . ?
O14 C54 C53 126.7(7) . . ?
C49 C54 C53 116.9(8) . . ?
O14 C55 H55A 109.5 . . ?
O14 C55 H55B 109.5 . . ?
H55A C55 H55B 109.5 . . ?
O14 C55 H55C 109.5 . . ?
H55A C55 H55C 109.5 . . ?
H55B C55 H55C 109.5 . . ?
C61 C56 C57 122.2(7) . . ?
C61 C56 O15 117.3(6) . . ?
C57 C56 O15 120.3(7) . . ?
C56 C57 C58 118.2(8) . . ?
C56 C57 H57 120.9 . . ?
C58 C57 H57 120.9 . . ?
C59 C58 C57 119.8(8) . . ?
C59 C58 H58 120.1 . . ?
C57 C58 H58 120.1 . . ?
C58 C59 C60 122.0(8) . . ?
C58 C59 H59 119.0 . . ?
C60 C59 H59 119.0 . . ?
C59 C60 C61 119.2(8) . . ?
C59 C60 H60 120.4 . . ?
C61 C60 H60 120.4 . . ?
O16 C61 C56 116.5(6) . . ?
O16 C61 C60 125.0(7) . . ?
C56 C61 C60 118.5(7) . . ?
O16 C62 H62A 109.5 . . ?
O16 C62 H62B 109.5 . . ?
H62A C62 H62B 109.5 . . ?
O16 C62 H62C 109.5 . . ?
H62A C62 H62C 109.5 . . ?
H62B C62 H62C 109.5 . . ?
C68 C63 C64 120.0(7) . . ?
C68 C63 N2 120.1(7) . . ?
C64 C63 N2 119.9(6) . . ?
C63 C64 C65 120.8(7) . . ?
C63 C64 H64 119.6 . . ?
C65 C64 H64 119.6 . . ?
C64 C65 C66 119.4(7) . . ?
C64 C65 H65 120.3 . . ?
C66 C65 H65 120.3 . . ?
C67 C66 N4 122.8(8) . . ?
C67 C66 C65 119.7(7) . . ?
N4 C66 C65 117.3(8) . . ?
C66 C67 C68 120.9(7) . . ?
C66 C67 H67 119.6 . . ?
C68 C67 H67 119.6 . . ?
C63 C68 C67 119.2(7) . . ?
C63 C68 H68 120.4 . . ?
C67 C68 H68 120.4 . . ?
C66 N4 H4NA 120.4 . . ?

loop_
_geom_bond_atom_site_label_1
_geom_bond_atom_site_label_2
_geom_bond_distance
_geom_bond_site_symmetry_2
_geom_bond_publ_flag
Au1 P1 2.2019(17) . ?
Au1 Cl1 2.2781(18) . ?
Au1 Au2 3.1262(4) . ?
Au2 P2 2.2001(17) . ?
Au2 Cl2 2.2742(18) . ?
P1 O1 1.585(5) . ?
P1 O3 1.601(4) . ?
P1 N1 1.671(5) . ?
P2 O5 1.590(5) . ?
P2 O7 1.590(5) . ?
P2 N1 1.675(5) . ?
O1 C1 1.413(7) . ?
O2 C6 1.339(9) . ?
O2 C7 1.446(10) . ?
O3 C8 1.415(8) . ?
O4 C13 1.349(8) . ?
O4 C14 1.425(8) . ?
O5 C15 1.420(8) . ?
O6 C20 1.363(9) . ?
O6 C21 1.434(10) . ?
O7 C22 1.407(8) . ?
O8 C27 1.352(9) . ?
O8 C28 1.424(9) . ?
N1 C29 1.449(8) . ?
C1 C2 1.374(10) . ?
C1 C6 1.409(10) . ?
C2 C3 1.387(10) . ?
C2 H2 0.9500 . ?
C3 C4 1.366(11) . ?
C3 H3 0.9500 . ?
C4 C5 1.424(12) . ?
C4 H4 0.9500 . ?
C5 C6 1.371(10) . ?
C5 H5 0.9500 . ?
C7 H7A 0.9800 . ?
C7 H7B 0.9800 . ?
C7 H7C 0.9800 . ?
C8 C9 1.362(10) . ?
C8 C13 1.393(9) . ?
C9 C10 1.396(10) . ?
C9 H9 0.9500 . ?
C10 C11 1.365(11) . ?
C10 H10 0.9500 . ?
C11 C12 1.390(11) . ?
C11 H11 0.9500 . ?
C12 C13 1.394(10) . ?
C12 H12 0.9500 . ?
C14 H14A 0.9800 . ?
C14 H14B 0.9800 . ?
C14 H14C 0.9800 . ?
C15 C16 1.373(10) . ?
C15 C20 1.384(10) . ?
C16 C17 1.386(11) . ?
C16 H16 0.9500 . ?
C17 C18 1.317(13) . ?
C17 H17 0.9500 . ?
C18 C19 1.400(14) . ?
C18 H18 0.9500 . ?
C19 C20 1.384(12) . ?
C19 H19 0.9500 . ?
C21 H21A 0.9800 . ?
C21 H21B 0.9800 . ?
C21 H21C 0.9800 . ?
C22 C23 1.367(10) . ?
C22 C27 1.379(10) . ?
C23 C24 1.388(11) . ?
C23 H23 0.9500 . ?
C24 C25 1.361(13) . ?
C24 H24 0.9500 . ?
C25 C26 1.363(12) . ?
C25 H25 0.9500 . ?
C26 C27 1.403(10) . ?
C26 H26 0.9500 . ?
C28 H28A 0.9800 . ?
C28 H28B 0.9800 . ?
C28 H28C 0.9800 . ?
C29 C30 1.385(10) . ?
C29 C34 1.391(9) . ?
C30 C31 1.389(10) . ?
C30 H30 0.9500 . ?
C31 C32 1.383(12) . ?
C31 H31 0.9500 . ?
C32 C33 1.366(11) . ?
C32 H32 0.9500 . ?
C33 C34 1.383(10) . ?
C33 H33 0.9500 . ?
C34 H34 0.9500 . ?
Au3 P3 2.1979(19) . ?
Au3 Cl3 2.2643(19) . ?
Au3 Au4 3.0975(4) . ?
Au4 P4 2.1982(19) . ?
Au4 Cl4 2.272(2) . ?
P3 O9 1.594(5) . ?
P3 O11 1.608(5) . ?
P3 N2 1.664(6) . ?
P4 O13 1.585(5) . ?
P4 O15 1.599(5) . ?
P4 N2 1.681(6) . ?
O9 C35 1.416(8) . ?
O10 C40 1.375(9) . ?
O10 C41 1.418(11) . ?
O11 C42 1.414(9) . ?
O12 C47 1.363(9) . ?
O12 C48 1.448(10) . ?
O13 C49 1.412(8) . ?
O14 C54 1.352(9) . ?
O14 C55 1.436(9) . ?
O15 C56 1.400(8) . ?
O16 C61 1.363(8) . ?
O16 C62 1.424(8) . ?
N2 C63 1.471(9) . ?
C35 C40 1.374(11) . ?
C35 C36 1.376(11) . ?
C36 C37 1.386(11) . ?
C36 H36 0.9500 . ?
C37 C38 1.364(12) . ?
C37 H37 0.9500 . ?
C38 C39 1.396(12) . ?
C38 H38 0.9500 . ?
C39 C40 1.396(11) . ?
C39 H39 0.9500 . ?
C41 H41A 0.9800 . ?
C41 H41B 0.9800 . ?
C41 H41C 0.9800 . ?
C42 C43 1.369(10) . ?
C42 C47 1.398(11) . ?
C43 C44 1.394(12) . ?
C43 H43 0.9500 . ?
C44 C45 1.365(12) . ?
C44 H44 0.9500 . ?
C45 C46 1.364(12) . ?
C45 H45 0.9500 . ?
C46 C47 1.388(11) . ?
C46 H46 0.9500 . ?
C48 H48A 0.9800 . ?
C48 H48B 0.9800 . ?
C48 H48C 0.9800 . ?
C49 C50 1.362(11) . ?
C49 C54 1.390(10) . ?
C50 C51 1.398(11) . ?
C50 H50 0.9500 . ?
C51 C52 1.361(12) . ?
C51 H51 0.9500 . ?
C52 C53 1.373(12) . ?
C52 H52 0.9500 . ?
C53 C54 1.400(10) . ?
C53 H53 0.9500 . ?
C55 H55A 0.9800 . ?
C55 H55B 0.9800 . ?
C55 H55C 0.9800 . ?
C56 C61 1.380(10) . ?
C56 C57 1.386(10) . ?
C57 C58 1.391(12) . ?
C57 H57 0.9500 . ?
C58 C59 1.364(12) . ?
C58 H58 0.9500 . ?
C59 C60 1.380(11) . ?
C59 H59 0.9500 . ?
C60 C61 1.393(10) . ?
C60 H60 0.9500 . ?
C62 H62A 0.9800 . ?
C62 H62B 0.9800 . ?
C62 H62C 0.9800 . ?
C63 C68 1.369(10) . ?
C63 C64 1.375(10) . ?
C64 C65 1.377(10) . ?
C64 H64 0.9500 . ?
C65 C66 1.388(11) . ?
C65 H65 0.9500 . ?
C66 C67 1.359(11) . ?
C66 N4 1.382(12) . ?
C67 C68 1.396(10) . ?
C67 H67 0.9500 . ?
C68 H68 0.9500 . ?
N4 H4NA 0.9919 . ?
